data_4519273
loop_
_publ_author_name
'Li, Puzhen'
'Zhang, Meng'
'Maris, Thierry'
'Zhu, X. X.'
'Wuest, James D.'

_publ_section_title
;
 Probing the Relationship between Gelation and Crystallization by Using
 Salts of Lithocholic Acid
;
_journal_issue 1
_journal_name_full 'Crystal Growth & Design'
_journal_page_first 643
_journal_page_last 652
_journal_paper_doi 10.1021/acs.cgd.1c01182
_journal_volume 22
_journal_year 2021
_chemical_absolute_configuration ad
_chemical_formula_moiety 'C24 H39 O3, C3 H10 N, H2 O'
_chemical_formula_sum 'C27 H51 N O4'
_chemical_formula_weight 453.68
_space_group_crystal_system monoclinic
_space_group_IT_number 4
_space_group_name_Hall 'P 2yb'
_space_group_name_H-M_alt 'P 1 21 1'
_atom_sites_solution_hydrogens mixed
_atom_sites_solution_primary dual
_audit_contact_author_name
;
;
_audit_creation_date 2021-02-23
_audit_creation_method
;
Olex2 1.3
(compiled 2020.11.12 svn.r5f609507 for OlexSys, GUI svn.r6272)
;
_cell_angle_alpha 90
_cell_angle_beta 109.277(1)
_cell_angle_gamma 90
_cell_formula_units_Z 2
_cell_length_a 12.2848(2)
_cell_length_b 7.0415(1)
_cell_length_c 15.9198(3)
_cell_measurement_reflns_used 9373
_cell_measurement_temperature 150
_cell_measurement_theta_max 60.594
_cell_measurement_theta_min 3.317
_cell_volume 1299.91(4)
_computing_cell_refinement
;
SAINT (2013) V8.40B; Integration Software for Single Crystal Data.
Bruker AXS Inc., Madison, WI 53719-1173.
;
_computing_data_collection
;
APEX 3 (2019) Bruker AXS Inc., Madison, WI 53719-1173.
;
_computing_data_reduction
;
SAINT (2013) V8.40B; Integration Software for Single Crystal Data.
Bruker AXS Inc., Madison, WI 53719-1173.
;
_computing_molecular_graphics 'Olex2 1.3 (Dolomanov et al., 2009)'
_computing_publication_material 'Olex2 1.3 (Dolomanov et al., 2009)'
_computing_structure_refinement 'XL  (Sheldrick, 2008)'
_computing_structure_solution 'SHELXT 2018/2 (Sheldrick, 2018)'
_diffrn_ambient_temperature 150
_diffrn_detector 'CMOS Area detector'
_diffrn_detector_area_resol_mean 10.42
_diffrn_detector_type 'Bruker CMOS Photon III '
_diffrn_measured_fraction_theta_full 0.987
_diffrn_measured_fraction_theta_max 0.989
_diffrn_measurement_device 'k-geometry diffractometer'
_diffrn_measurement_device_type 'Bruker Venture Metaljet'
_diffrn_measurement_method '\w and \f scans'
_diffrn_radiation_collimation 'Focusing mirrors'
_diffrn_radiation_monochromator 'Helios MX Mirror Optics'
_diffrn_radiation_probe x-ray
_diffrn_radiation_type 'Ga K\a'
_diffrn_radiation_wavelength 1.34139
_diffrn_reflns_av_R_equivalents 0.0330
_diffrn_reflns_av_unetI/netI 0.0228
_diffrn_reflns_Laue_measured_fraction_full 0.987
_diffrn_reflns_Laue_measured_fraction_max 0.989
_diffrn_reflns_limit_h_max 15
_diffrn_reflns_limit_h_min -15
_diffrn_reflns_limit_k_max 9
_diffrn_reflns_limit_k_min -9
_diffrn_reflns_limit_l_max 20
_diffrn_reflns_limit_l_min -20
_diffrn_reflns_number 40683
_diffrn_reflns_point_group_measured_fraction_full 0.983
_diffrn_reflns_point_group_measured_fraction_max 0.982
_diffrn_reflns_theta_full 53.594
_diffrn_reflns_theta_max 60.597
_diffrn_reflns_theta_min 2.558
_diffrn_source 'Metal Jet'
_diffrn_source_current 2.85
_diffrn_source_power 0.199215
_diffrn_source_target Ga
_diffrn_source_type 'Gallium Liquid Metal Jet Source'
_diffrn_source_voltage 69.9
_exptl_absorpt_coefficient_mu 0.378
_exptl_absorpt_correction_T_max 0.5163
_exptl_absorpt_correction_T_min 0.4388
_exptl_absorpt_correction_type multi-scan
_exptl_absorpt_process_details
;
SADABS-2016/2 (Bruker,2016/2) was used for absorption correction.
wR2(int) was 0.1033 before and 0.0495 after correction.
The Ratio of minimum to maximum transmission is 0.8499.
The \l/2 correction factor is Not present.
;
_exptl_crystal_colour 'clear light colourless'
_exptl_crystal_colour_lustre clear
_exptl_crystal_colour_modifier light
_exptl_crystal_colour_primary colourless
_exptl_crystal_density_diffrn 1.159
_exptl_crystal_description Plate
_exptl_crystal_F_000 504
_exptl_crystal_size_max 0.2
_exptl_crystal_size_mid 0.16
_exptl_crystal_size_min 0.07
_refine_diff_density_max 0.238
_refine_diff_density_min -0.140
_refine_diff_density_rms 0.029
_refine_ls_abs_structure_details
;
 Flack x determined using 2617 quotients [(I+)-(I-)]/[(I+)+(I-)]
 (Parsons, Flack and Wagner, Acta Cryst. B69 (2013) 249-259).
;
_refine_ls_abs_structure_Flack -0.08(6)
_refine_ls_extinction_coef .
_refine_ls_extinction_method none
_refine_ls_goodness_of_fit_ref 1.017
_refine_ls_hydrogen_treatment mixed
_refine_ls_matrix_type full
_refine_ls_number_parameters 312
_refine_ls_number_reflns 5857
_refine_ls_number_restraints 1
_refine_ls_restrained_S_all 1.016
_refine_ls_R_factor_all 0.0280
_refine_ls_R_factor_gt 0.0277
_refine_ls_shift/su_max 0.009
_refine_ls_shift/su_mean 0.001
_refine_ls_structure_factor_coef Fsqd
_refine_ls_weighting_details 'w=1/[\s^2^(Fo^2^)+(0.0506P)^2^+0.1319P] where P=(Fo^2^+2Fc^2^)/3'
_refine_ls_weighting_scheme calc
_refine_ls_wR_factor_gt 0.0760
_refine_ls_wR_factor_ref 0.0763
_reflns_Friedel_coverage 0.835
_reflns_Friedel_fraction_full 0.978
_reflns_Friedel_fraction_max 0.973
_reflns_number_gt 5789
_reflns_number_total 5857
_reflns_threshold_expression 'I > 2\s(I)'
_cod_data_source_file LCA_iPrNH3_H2O_zhu18.cif
_cod_data_source_block zhu18
_cod_depositor_comments
;
The following automatic conversions were performed:

data item '_diffrn_radiation_probe' value 'X-ray' was changed to
'x-ray' in accordance with the built-in table derived from the CIF
Core dictionary named 'cif_core.dic' version 2.4.5 last updated on
2014-11-21.

Automatic conversion script
Id: cif_fix_values 8738 2021-04-28 16:35:53Z antanas 
;
_cod_database_code 4519273
_shelx_shelxl_version_number 2018/3
_shelx_space_group_comment
;
The symmetry employed for this shelxl refinement is uniquely defined
by the following loop, which should always be used as a source of
symmetry information in preference to the above space-group names.
They are only intended as comments.
;
_olex2_refinement_description
;
1. Fixed Uiso
 At 1.2 times of:
  All C(H) groups, All C(H,H) groups
 At 1.5 times of:
  All C(H,H,H) groups, All N(H,H,H) groups, All O(H) groups, All O(H,H) groups
2.a Ternary CH refined with riding coordinates:
 C3(H3), C5(H5), C8(H8), C9(H9), C14(H14), C17(H17), C20(H20), C25(H25)
2.b Secondary CH2 refined with riding coordinates:
 C1(H1A,H1B), C2(H2A,H2B), C4(H4A,H4B), C6(H6A,H6B), C7(H7A,H7B), C11(H11A,
 H11B), C12(H12A,H12B), C15(H15A,H15B), C16(H16A,H16B), C22(H22A,H22B),
 C23(H23A,H23B)
2.c Idealised Me refined as rotating group:
 C18(H18A,H18B,H18C), C19(H19A,H19B,H19C), C21(H21A,H21B,H21C), C26(H26A,H26B,
 H26C), C27(H27A,H27B,H27C)
;

loop_
_space_group_symop_operation_xyz
'x, y, z'
'-x, y+1/2, -z'

loop_
_atom_site_label
_atom_site_type_symbol
_atom_site_fract_x
_atom_site_fract_y
_atom_site_fract_z
_atom_site_U_iso_or_equiv
_atom_site_adp_type
_atom_site_occupancy
_atom_site_site_symmetry_order
_atom_site_calc_flag
_atom_site_refinement_flags_posn
_atom_site_refinement_flags_adp
_atom_site_refinement_flags_occupancy
_atom_site_disorder_assembly
_atom_site_disorder_group
O1 O 0.45036(8) 0.62248(16) 0.90967(6) 0.0286(2) Uani 1 1 d . . . . .
H1 H 0.4298(18) 0.714(4) 0.9348(15) 0.043 Uiso 1 1 d . U . . .
O2 O 0.22095(9) 0.73125(15) 0.06608(7) 0.0286(2) Uani 1 1 d . . . . .
O3 O 0.14024(8) 0.44508(16) 0.03706(7) 0.0295(2) Uani 1 1 d . . . . .
C1 C 0.27676(11) 0.27623(18) 0.73827(8) 0.0218(3) Uani 1 1 d . . . . .
H1A H 0.222530 0.233136 0.768539 0.026 Uiso 1 1 calc R U . . .
H1B H 0.301517 0.162693 0.712633 0.026 Uiso 1 1 calc R U . . .
C2 C 0.38264(11) 0.3629(2) 0.80790(8) 0.0236(3) Uani 1 1 d . . . . .
H2A H 0.416601 0.269522 0.855932 0.028 Uiso 1 1 calc R U . . .
H2B H 0.441438 0.394272 0.779983 0.028 Uiso 1 1 calc R U . . .
C3 C 0.34913(11) 0.5415(2) 0.84698(8) 0.0224(2) Uani 1 1 d . . . . .
H3 H 0.293506 0.507248 0.878359 0.027 Uiso 1 1 calc R U . . .
C4 C 0.29208(11) 0.68242(19) 0.77304(8) 0.0216(2) Uani 1 1 d . . . . .
H4A H 0.348480 0.721839 0.744106 0.026 Uiso 1 1 calc R U . . .
H4B H 0.269162 0.796944 0.799180 0.026 Uiso 1 1 calc R U . . .
C5 C 0.18530(10) 0.59837(19) 0.70255(8) 0.0204(2) Uani 1 1 d . . . . .
H5 H 0.128591 0.566848 0.733329 0.024 Uiso 1 1 calc R U . . .
C6 C 0.12849(11) 0.7481(2) 0.63150(8) 0.0232(3) Uani 1 1 d . . . . .
H6A H 0.050810 0.703420 0.595120 0.028 Uiso 1 1 calc R U . . .
H6B H 0.119115 0.867608 0.661126 0.028 Uiso 1 1 calc R U . . .
C7 C 0.19958(11) 0.78727(19) 0.57070(8) 0.0222(3) Uani 1 1 d . . . . .
H7A H 0.274683 0.843374 0.605916 0.027 Uiso 1 1 calc R U . . .
H7B H 0.158440 0.879890 0.524293 0.027 Uiso 1 1 calc R U . . .
C8 C 0.21987(10) 0.60395(18) 0.52663(8) 0.0188(2) Uani 1 1 d . . . . .
H8 H 0.142897 0.551072 0.491051 0.023 Uiso 1 1 calc R U . . .
C9 C 0.28189(10) 0.45504(18) 0.59784(8) 0.0177(2) Uani 1 1 d . . . . .
H9 H 0.355763 0.514777 0.635414 0.021 Uiso 1 1 calc R U . . .
C10 C 0.21159(10) 0.41056(18) 0.66139(8) 0.0191(2) Uani 1 1 d . . . . .
C11 C 0.31534(12) 0.27529(18) 0.55641(9) 0.0222(2) Uani 1 1 d . . . . .
H11A H 0.368769 0.198353 0.604586 0.027 Uiso 1 1 calc R U . . .
H11B H 0.245022 0.198548 0.528945 0.027 Uiso 1 1 calc R U . . .
C12 C 0.37291(11) 0.31504(19) 0.48544(8) 0.0207(2) Uani 1 1 d . . . . .
H12A H 0.450448 0.369910 0.514581 0.025 Uiso 1 1 calc R U . . .
H12B H 0.382567 0.193948 0.457099 0.025 Uiso 1 1 calc R U . . .
C13 C 0.30119(10) 0.45241(17) 0.41377(8) 0.0173(2) Uani 1 1 d . . . . .
C14 C 0.28868(10) 0.63500(18) 0.46377(8) 0.0182(2) Uani 1 1 d . . . . .
H14 H 0.368211 0.673399 0.501386 0.022 Uiso 1 1 calc R U . . .
C15 C 0.24632(12) 0.78445(19) 0.39084(9) 0.0240(3) Uani 1 1 d . . . . .
H15A H 0.265156 0.914126 0.415366 0.029 Uiso 1 1 calc R U . . .
H15B H 0.161981 0.774622 0.360754 0.029 Uiso 1 1 calc R U . . .
C16 C 0.31249(12) 0.73622(19) 0.32630(9) 0.0237(3) Uani 1 1 d . . . . .
H16A H 0.376547 0.827161 0.334136 0.028 Uiso 1 1 calc R U . . .
H16B H 0.260171 0.743861 0.263951 0.028 Uiso 1 1 calc R U . . .
C17 C 0.36055(10) 0.53091(18) 0.34788(8) 0.0182(2) Uani 1 1 d . . . . .
H17 H 0.445000 0.541264 0.381269 0.022 Uiso 1 1 calc R U . . .
C18 C 0.18281(10) 0.3668(2) 0.36170(8) 0.0219(2) Uani 1 1 d . . . . .
H18A H 0.193604 0.253526 0.329539 0.033 Uiso 1 1 calc R U . . .
H18B H 0.136966 0.460575 0.319145 0.033 Uiso 1 1 calc R U . . .
H18C H 0.142486 0.331697 0.403253 0.033 Uiso 1 1 calc R U . . .
C19 C 0.09657(11) 0.3122(2) 0.61022(9) 0.0248(3) Uani 1 1 d . . . . .
H19A H 0.112098 0.185231 0.591659 0.037 Uiso 1 1 calc R U . . .
H19B H 0.055335 0.387579 0.557570 0.037 Uiso 1 1 calc R U . . .
H19C H 0.049220 0.301359 0.648915 0.037 Uiso 1 1 calc R U . . .
C20 C 0.34660(11) 0.41658(18) 0.26250(8) 0.0198(2) Uani 1 1 d . . . . .
H20 H 0.262190 0.407199 0.228841 0.024 Uiso 1 1 calc R U . . .
C21 C 0.39346(15) 0.2147(2) 0.28142(10) 0.0331(3) Uani 1 1 d . . . . .
H21A H 0.473907 0.218884 0.320687 0.050 Uiso 1 1 calc R U . . .
H21B H 0.389234 0.152541 0.225359 0.050 Uiso 1 1 calc R U . . .
H21C H 0.347334 0.143082 0.310373 0.050 Uiso 1 1 calc R U . . .
C22 C 0.40400(10) 0.51611(19) 0.20151(8) 0.0214(2) Uani 1 1 d . . . . .
H22A H 0.399576 0.655360 0.208351 0.026 Uiso 1 1 calc R U . . .
H22B H 0.486514 0.480327 0.220440 0.026 Uiso 1 1 calc R U . . .
C23 C 0.34656(11) 0.4634(2) 0.10282(8) 0.0228(3) Uani 1 1 d . . . . .
H23A H 0.395311 0.508259 0.068203 0.027 Uiso 1 1 calc R U . . .
H23B H 0.339838 0.323602 0.096829 0.027 Uiso 1 1 calc R U . . .
C24 C 0.22703(11) 0.5527(2) 0.06555(8) 0.0216(2) Uani 1 1 d . . . . .
N1 N -0.08666(10) 0.55549(19) 0.00996(7) 0.0238(2) Uani 1 1 d . . . . .
H1C H -0.1128(17) 0.670(3) -0.0157(14) 0.036 Uiso 1 1 d . U . . .
H1D H -0.1276(17) 0.457(3) -0.0216(14) 0.036 Uiso 1 1 d . U . . .
H1E H -0.0150(19) 0.539(3) 0.0121(14) 0.036 Uiso 1 1 d . U . . .
C25 C -0.09157(12) 0.5525(2) 0.10308(9) 0.0287(3) Uani 1 1 d . . . . .
H25 H -0.173138 0.573663 0.100417 0.034 Uiso 1 1 calc R U . . .
C26 C -0.05292(14) 0.3583(3) 0.14324(10) 0.0371(4) Uani 1 1 d . . . . .
H26A H -0.102864 0.260426 0.106189 0.056 Uiso 1 1 calc R U . . .
H26B H -0.057906 0.353128 0.203384 0.056 Uiso 1 1 calc R U . . .
H26C H 0.026959 0.335962 0.146096 0.056 Uiso 1 1 calc R U . . .
C27 C -0.01773(13) 0.7131(3) 0.15528(10) 0.0343(3) Uani 1 1 d . . . . .
H27A H 0.061503 0.698139 0.155104 0.051 Uiso 1 1 calc R U . . .
H27B H -0.018158 0.710431 0.216716 0.051 Uiso 1 1 calc R U . . .
H27C H -0.048771 0.834778 0.127782 0.051 Uiso 1 1 calc R U . . .
O4 O 0.63157(9) 0.40899(17) 1.01139(7) 0.0311(2) Uani 1 1 d . . . . .
H4C H 0.671(2) 0.358(4) 0.9755(15) 0.047 Uiso 1 1 d . U . . .
H4D H 0.576(2) 0.475(4) 0.9763(15) 0.047 Uiso 1 1 d . U . . .

loop_
_atom_site_aniso_label
_atom_site_aniso_U_11
_atom_site_aniso_U_22
_atom_site_aniso_U_33
_atom_site_aniso_U_23
_atom_site_aniso_U_13
_atom_site_aniso_U_12
O1 0.0236(4) 0.0327(5) 0.0235(4) -0.0052(4) -0.0002(4) 0.0033(4)
O2 0.0267(5) 0.0255(5) 0.0323(5) 0.0041(4) 0.0078(4) 0.0043(4)
O3 0.0226(5) 0.0306(5) 0.0344(5) -0.0016(4) 0.0085(4) -0.0022(4)
C1 0.0255(6) 0.0213(6) 0.0198(5) 0.0022(5) 0.0090(5) 0.0006(5)
C2 0.0247(6) 0.0246(6) 0.0202(5) 0.0015(5) 0.0055(5) 0.0049(5)
C3 0.0212(6) 0.0265(6) 0.0178(5) 0.0002(5) 0.0042(4) 0.0021(5)
C4 0.0221(6) 0.0225(6) 0.0194(5) -0.0011(4) 0.0058(4) 0.0028(5)
C5 0.0188(5) 0.0238(6) 0.0187(5) 0.0003(5) 0.0066(4) 0.0025(5)
C6 0.0229(6) 0.0252(6) 0.0210(5) 0.0010(5) 0.0068(4) 0.0077(5)
C7 0.0256(6) 0.0203(6) 0.0206(5) 0.0021(5) 0.0073(5) 0.0052(5)
C8 0.0188(5) 0.0195(6) 0.0177(5) 0.0012(4) 0.0055(4) 0.0022(4)
C9 0.0172(5) 0.0184(5) 0.0179(5) 0.0008(4) 0.0062(4) 0.0007(4)
C10 0.0179(5) 0.0209(6) 0.0187(5) 0.0000(4) 0.0063(4) -0.0002(4)
C11 0.0280(6) 0.0187(6) 0.0223(5) 0.0042(4) 0.0117(5) 0.0046(5)
C12 0.0225(6) 0.0205(6) 0.0205(5) 0.0040(5) 0.0091(5) 0.0049(5)
C13 0.0169(5) 0.0171(5) 0.0182(5) 0.0020(4) 0.0060(4) 0.0005(4)
C14 0.0195(5) 0.0170(5) 0.0178(5) 0.0015(4) 0.0056(4) 0.0001(5)
C15 0.0310(7) 0.0191(6) 0.0232(6) 0.0034(5) 0.0108(5) 0.0044(5)
C16 0.0321(6) 0.0173(6) 0.0234(6) 0.0036(5) 0.0116(5) 0.0010(5)
C17 0.0179(5) 0.0186(5) 0.0183(5) 0.0025(4) 0.0062(4) -0.0009(4)
C18 0.0199(5) 0.0241(6) 0.0220(5) -0.0013(5) 0.0073(4) -0.0041(5)
C19 0.0221(6) 0.0290(7) 0.0236(6) -0.0017(5) 0.0081(5) -0.0053(5)
C20 0.0214(5) 0.0190(6) 0.0204(5) 0.0020(4) 0.0088(4) 0.0004(4)
C21 0.0516(9) 0.0223(6) 0.0342(7) 0.0067(6) 0.0260(7) 0.0096(6)
C22 0.0184(5) 0.0253(6) 0.0215(5) 0.0040(5) 0.0078(4) 0.0007(5)
C23 0.0226(6) 0.0263(6) 0.0215(5) 0.0011(5) 0.0100(4) 0.0032(5)
C24 0.0223(6) 0.0266(6) 0.0176(5) 0.0023(5) 0.0088(4) 0.0019(5)
N1 0.0226(5) 0.0272(6) 0.0206(5) -0.0009(4) 0.0060(4) -0.0024(5)
C25 0.0219(6) 0.0437(8) 0.0213(6) -0.0045(6) 0.0082(5) -0.0053(6)
C26 0.0365(8) 0.0485(9) 0.0244(6) 0.0055(6) 0.0073(6) -0.0127(7)
C27 0.0316(7) 0.0432(8) 0.0273(6) -0.0105(6) 0.0089(5) -0.0026(6)
O4 0.0269(5) 0.0329(5) 0.0296(5) 0.0040(4) 0.0038(4) 0.0048(4)

loop_
_atom_type_symbol
_atom_type_description
_atom_type_scat_dispersion_real
_atom_type_scat_dispersion_imag
_atom_type_scat_source
C C 0.0137 0.0067 'International Tables Vol C Tables 4.2.6.8 and 6.1.1.4'
H H 0.0000 0.0000 'International Tables Vol C Tables 4.2.6.8 and 6.1.1.4'
N N 0.0241 0.0134 'International Tables Vol C Tables 4.2.6.8 and 6.1.1.4'
O O 0.0389 0.0241 'International Tables Vol C Tables 4.2.6.8 and 6.1.1.4'

loop_
_geom_angle_atom_site_label_1
_geom_angle_atom_site_label_2
_geom_angle_atom_site_label_3
_geom_angle
_geom_angle_site_symmetry_1
_geom_angle_site_symmetry_3
C3 O1 H1 108.0(15) . .
H1A C1 H1B 107.5 . .
C2 C1 H1A 108.5 . .
C2 C1 H1B 108.5 . .
C2 C1 C10 115.09(11) . .
C10 C1 H1A 108.5 . .
C10 C1 H1B 108.5 . .
C1 C2 H2A 109.6 . .
C1 C2 H2B 109.6 . .
H2A C2 H2B 108.1 . .
C3 C2 C1 110.26(10) . .
C3 C2 H2A 109.6 . .
C3 C2 H2B 109.6 . .
O1 C3 C2 108.96(10) . .
O1 C3 H3 109.1 . .
O1 C3 C4 110.59(11) . .
C2 C3 H3 109.1 . .
C2 C3 C4 109.94(10) . .
C4 C3 H3 109.1 . .
C3 C4 H4A 109.2 . .
C3 C4 H4B 109.2 . .
C3 C4 C5 112.21(11) . .
H4A C4 H4B 107.9 . .
C5 C4 H4A 109.2 . .
C5 C4 H4B 109.2 . .
C4 C5 H5 107.0 . .
C4 C5 C6 110.16(11) . .
C4 C5 C10 112.91(10) . .
C6 C5 H5 107.0 . .
C6 C5 C10 112.35(10) . .
C10 C5 H5 107.0 . .
C5 C6 H6A 109.2 . .
C5 C6 H6B 109.2 . .
H6A C6 H6B 107.9 . .
C7 C6 C5 112.03(10) . .
C7 C6 H6A 109.2 . .
C7 C6 H6B 109.2 . .
C6 C7 H7A 109.5 . .
C6 C7 H7B 109.5 . .
C6 C7 C8 110.63(11) . .
H7A C7 H7B 108.1 . .
C8 C7 H7A 109.5 . .
C8 C7 H7B 109.5 . .
C7 C8 H8 107.9 . .
C7 C8 C9 110.57(9) . .
C9 C8 H8 107.9 . .
C14 C8 C7 112.97(10) . .
C14 C8 H8 107.9 . .
C14 C8 C9 109.43(9) . .
C8 C9 H9 106.5 . .
C8 C9 C10 111.49(9) . .
C10 C9 H9 106.5 . .
C11 C9 C8 112.24(9) . .
C11 C9 H9 106.5 . .
C11 C9 C10 113.20(10) . .
C1 C10 C5 108.18(10) . .
C1 C10 C9 112.51(10) . .
C5 C10 C9 109.75(10) . .
C19 C10 C1 106.76(10) . .
C19 C10 C5 108.82(10) . .
C19 C10 C9 110.70(9) . .
C9 C11 H11A 108.6 . .
C9 C11 H11B 108.6 . .
H11A C11 H11B 107.6 . .
C12 C11 C9 114.51(10) . .
C12 C11 H11A 108.6 . .
C12 C11 H11B 108.6 . .
C11 C12 H12A 109.3 . .
C11 C12 H12B 109.3 . .
H12A C12 H12B 107.9 . .
C13 C12 C11 111.69(10) . .
C13 C12 H12A 109.3 . .
C13 C12 H12B 109.3 . .
C12 C13 C14 105.78(9) . .
C12 C13 C17 116.22(10) . .
C12 C13 C18 111.24(10) . .
C14 C13 C17 101.49(9) . .
C18 C13 C14 111.48(10) . .
C18 C13 C17 110.13(9) . .
C8 C14 C13 112.93(10) . .
C8 C14 H14 106.8 . .
C8 C14 C15 118.36(10) . .
C13 C14 H14 106.8 . .
C15 C14 C13 104.40(9) . .
C15 C14 H14 106.8 . .
C14 C15 H15A 111.1 . .
C14 C15 H15B 111.1 . .
C14 C15 C16 103.44(10) . .
H15A C15 H15B 109.0 . .
C16 C15 H15A 111.1 . .
C16 C15 H15B 111.1 . .
C15 C16 H16A 110.2 . .
C15 C16 H16B 110.2 . .
C15 C16 C17 107.59(10) . .
H16A C16 H16B 108.5 . .
C17 C16 H16A 110.2 . .
C17 C16 H16B 110.2 . .
C13 C17 H17 107.5 . .
C16 C17 C13 104.45(10) . .
C16 C17 H17 107.5 . .
C20 C17 C13 117.83(10) . .
C20 C17 C16 111.55(9) . .
C20 C17 H17 107.5 . .
C13 C18 H18A 109.5 . .
C13 C18 H18B 109.5 . .
C13 C18 H18C 109.5 . .
H18A C18 H18B 109.5 . .
H18A C18 H18C 109.5 . .
H18B C18 H18C 109.5 . .
C10 C19 H19A 109.5 . .
C10 C19 H19B 109.5 . .
C10 C19 H19C 109.5 . .
H19A C19 H19B 109.5 . .
H19A C19 H19C 109.5 . .
H19B C19 H19C 109.5 . .
C17 C20 H20 107.5 . .
C17 C20 C22 112.15(10) . .
C21 C20 C17 112.83(11) . .
C21 C20 H20 107.5 . .
C21 C20 C22 109.04(10) . .
C22 C20 H20 107.5 . .
C20 C21 H21A 109.5 . .
C20 C21 H21B 109.5 . .
C20 C21 H21C 109.5 . .
H21A C21 H21B 109.5 . .
H21A C21 H21C 109.5 . .
H21B C21 H21C 109.5 . .
C20 C22 H22A 109.1 . .
C20 C22 H22B 109.1 . .
H22A C22 H22B 107.8 . .
C23 C22 C20 112.44(10) . .
C23 C22 H22A 109.1 . .
C23 C22 H22B 109.1 . .
C22 C23 H23A 109.5 . .
C22 C23 H23B 109.5 . .
H23A C23 H23B 108.1 . .
C24 C23 C22 110.82(10) . .
C24 C23 H23A 109.5 . .
C24 C23 H23B 109.5 . .
O2 C24 O3 123.78(13) . .
O2 C24 C23 117.41(12) . .
O3 C24 C23 118.80(12) . .
H1C N1 H1D 112.3(17) . .
H1C N1 H1E 109.6(19) . .
H1D N1 H1E 106.7(19) . .
C25 N1 H1C 109.3(13) . .
C25 N1 H1D 109.9(13) . .
C25 N1 H1E 109.0(14) . .
N1 C25 H25 108.8 . .
N1 C25 C26 108.62(13) . .
N1 C25 C27 108.58(12) . .
C26 C25 H25 108.8 . .
C27 C25 H25 108.8 . .
C27 C25 C26 113.22(12) . .
C25 C26 H26A 109.5 . .
C25 C26 H26B 109.5 . .
C25 C26 H26C 109.5 . .
H26A C26 H26B 109.5 . .
H26A C26 H26C 109.5 . .
H26B C26 H26C 109.5 . .
C25 C27 H27A 109.5 . .
C25 C27 H27B 109.5 . .
C25 C27 H27C 109.5 . .
H27A C27 H27B 109.5 . .
H27A C27 H27C 109.5 . .
H27B C27 H27C 109.5 . .
H4C O4 H4D 106(2) . .

loop_
_geom_bond_atom_site_label_1
_geom_bond_atom_site_label_2
_geom_bond_distance
_geom_bond_site_symmetry_2
O1 H1 0.84(3) .
O1 C3 1.4313(15) .
O2 C24 1.2595(18) .
O3 C24 1.2641(17) .
C1 H1A 0.9900 .
C1 H1B 0.9900 .
C1 C2 1.5301(18) .
C1 C10 1.5449(17) .
C2 H2A 0.9900 .
C2 H2B 0.9900 .
C2 C3 1.5190(18) .
C3 H3 1.0000 .
C3 C4 1.5221(17) .
C4 H4A 0.9900 .
C4 H4B 0.9900 .
C4 C5 1.5357(17) .
C5 H5 1.0000 .
C5 C6 1.5350(17) .
C5 C10 1.5564(17) .
C6 H6A 0.9900 .
C6 H6B 0.9900 .
C6 C7 1.5276(18) .
C7 H7A 0.9900 .
C7 H7B 0.9900 .
C7 C8 1.5285(17) .
C8 H8 1.0000 .
C8 C9 1.5475(16) .
C8 C14 1.5239(16) .
C9 H9 1.0000 .
C9 C10 1.5635(16) .
C9 C11 1.5443(17) .
C10 C19 1.5426(17) .
C11 H11A 0.9900 .
C11 H11B 0.9900 .
C11 C12 1.5435(17) .
C12 H12A 0.9900 .
C12 H12B 0.9900 .
C12 C13 1.5329(16) .
C13 C14 1.5462(17) .
C13 C17 1.5630(16) .
C13 C18 1.5395(16) .
C14 H14 1.0000 .
C14 C15 1.5255(16) .
C15 H15A 0.9900 .
C15 H15B 0.9900 .
C15 C16 1.5437(18) .
C16 H16A 0.9900 .
C16 H16B 0.9900 .
C16 C17 1.5565(18) .
C17 H17 1.0000 .
C17 C20 1.5398(17) .
C18 H18A 0.9800 .
C18 H18B 0.9800 .
C18 H18C 0.9800 .
C19 H19A 0.9800 .
C19 H19B 0.9800 .
C19 H19C 0.9800 .
C20 H20 1.0000 .
C20 C21 1.5258(18) .
C20 C22 1.5437(16) .
C21 H21A 0.9800 .
C21 H21B 0.9800 .
C21 H21C 0.9800 .
C22 H22A 0.9900 .
C22 H22B 0.9900 .
C22 C23 1.5401(17) .
C23 H23A 0.9900 .
C23 H23B 0.9900 .
C23 C24 1.5259(17) .
N1 H1C 0.91(2) .
N1 H1D 0.91(2) .
N1 H1E 0.88(2) .
N1 C25 1.5036(16) .
C25 H25 1.0000 .
C25 C26 1.518(2) .
C25 C27 1.515(2) .
C26 H26A 0.9800 .
C26 H26B 0.9800 .
C26 H26C 0.9800 .
C27 H27A 0.9800 .
C27 H27B 0.9800 .
C27 H27C 0.9800 .
O4 H4C 0.93(2) .
O4 H4D 0.86(3) .

loop_
_geom_hbond_atom_site_label_D
_geom_hbond_atom_site_label_H
_geom_hbond_atom_site_label_A
_geom_hbond_distance_DH
_geom_hbond_distance_HA
_geom_hbond_distance_DA
_geom_hbond_angle_DHA
_geom_hbond_site_symmetry_A
_geom_hbond_publ_flag
O1 H1 O4 0.84(3) 1.90(3) 2.7382(16) 174(2) 2_657 yes
N1 H1C O3 0.91(2) 1.98(2) 2.8625(17) 163.2(19) 2 yes
N1 H1D O2 0.91(2) 1.95(2) 2.8427(16) 167.9(19) 2_545 yes
N1 H1E O3 0.88(2) 1.93(2) 2.7868(16) 164(2) . yes
O4 H4C O2 0.93(2) 1.90(3) 2.8009(16) 164(2) 2_646 yes
O4 H4D O1 0.86(3) 1.87(3) 2.7308(15) 175(2) . yes

loop_
_geom_torsion_atom_site_label_1
_geom_torsion_atom_site_label_2
_geom_torsion_atom_site_label_3
_geom_torsion_atom_site_label_4
_geom_torsion
_geom_torsion_site_symmetry_1
_geom_torsion_site_symmetry_2
_geom_torsion_site_symmetry_3
_geom_torsion_site_symmetry_4
O1 C3 C4 C5 178.03(10) . . . .
C1 C2 C3 O1 -178.16(10) . . . .
C1 C2 C3 C4 -56.82(14) . . . .
C2 C1 C10 C5 -51.87(14) . . . .
C2 C1 C10 C9 69.54(13) . . . .
C2 C1 C10 C19 -168.84(10) . . . .
C2 C3 C4 C5 57.66(14) . . . .
C3 C4 C5 C6 177.92(10) . . . .
C3 C4 C5 C10 -55.58(14) . . . .
C4 C5 C6 C7 72.27(13) . . . .
C4 C5 C10 C1 50.34(13) . . . .
C4 C5 C10 C9 -72.76(12) . . . .
C4 C5 C10 C19 165.96(10) . . . .
C5 C6 C7 C8 56.63(14) . . . .
C6 C5 C10 C1 175.66(10) . . . .
C6 C5 C10 C9 52.57(13) . . . .
C6 C5 C10 C19 -68.71(13) . . . .
C6 C7 C8 C9 -58.01(13) . . . .
C6 C7 C8 C14 178.97(10) . . . .
C7 C8 C9 C10 57.72(13) . . . .
C7 C8 C9 C11 -174.08(10) . . . .
C7 C8 C14 C13 -175.61(9) . . . .
C7 C8 C14 C15 -53.24(14) . . . .
C8 C9 C10 C1 -174.77(10) . . . .
C8 C9 C10 C5 -54.26(12) . . . .
C8 C9 C10 C19 65.88(13) . . . .
C8 C9 C11 C12 46.24(14) . . . .
C8 C14 C15 C16 -164.10(10) . . . .
C9 C8 C14 C13 60.74(12) . . . .
C9 C8 C14 C15 -176.89(10) . . . .
C9 C11 C12 C13 -51.94(14) . . . .
C10 C1 C2 C3 56.49(14) . . . .
C10 C5 C6 C7 -54.54(14) . . . .
C10 C9 C11 C12 173.53(10) . . . .
C11 C9 C10 C1 57.54(13) . . . .
C11 C9 C10 C5 178.05(10) . . . .
C11 C9 C10 C19 -61.81(13) . . . .
C11 C12 C13 C14 58.00(13) . . . .
C11 C12 C13 C17 169.70(10) . . . .
C11 C12 C13 C18 -63.21(13) . . . .
C12 C13 C14 C8 -64.74(12) . . . .
C12 C13 C14 C15 165.38(10) . . . .
C12 C13 C17 C16 -146.33(10) . . . .
C12 C13 C17 C20 89.27(13) . . . .
C13 C14 C15 C16 -37.54(12) . . . .
C13 C17 C20 C21 -59.48(14) . . . .
C13 C17 C20 C22 176.92(10) . . . .
C14 C8 C9 C10 -177.23(9) . . . .
C14 C8 C9 C11 -49.03(13) . . . .
C14 C13 C17 C16 -32.17(11) . . . .
C14 C13 C17 C20 -156.56(10) . . . .
C14 C15 C16 C17 16.67(13) . . . .
C15 C16 C17 C13 9.96(12) . . . .
C15 C16 C17 C20 138.29(11) . . . .
C16 C17 C20 C21 179.74(11) . . . .
C16 C17 C20 C22 56.13(13) . . . .
C17 C13 C14 C8 173.53(9) . . . .
C17 C13 C14 C15 43.65(11) . . . .
C17 C20 C22 C23 -152.96(10) . . . .
C18 C13 C14 C8 56.30(13) . . . .
C18 C13 C14 C15 -73.57(12) . . . .
C18 C13 C17 C16 86.03(12) . . . .
C18 C13 C17 C20 -38.37(14) . . . .
C20 C22 C23 C24 70.76(14) . . . .
C21 C20 C22 C23 81.34(13) . . . .
C22 C23 C24 O2 60.97(15) . . . .
C22 C23 C24 O3 -118.23(13) . . . .

_cod_database_fobs_code 4519273
